data_8105506
loop_
_publ_author_name
'Tan, Ming Yueh'
'Kwong, Huey Chong'
'Crouse, Karen A.'
'Ravoof, Thahira B.S.A.'
'Tiekink, Edward R.T.'

_publ_section_title
;
 Crystal structure of
 3-methyl-1-[(E)-(4-phenylbutan-2-ylidene)amino]thiourea, C12H17N3S
;
_journal_issue 6
_journal_name_full 'Zeitschrift f\"ur Kristallographie - New Crystal Structures'
_journal_page_first 1503
_journal_page_last 1505
_journal_paper_doi 10.1515/ncrs-2020-0371
_journal_volume 235
_journal_year 2020
_chemical_formula_moiety 'C12 H17 N3 S'
_chemical_formula_sum 'C12 H17 N3 S'
_chemical_formula_weight 235.34
_space_group_crystal_system monoclinic
_space_group_IT_number 14
_space_group_name_Hall '-P 2ybc'
_space_group_name_H-M_alt 'P 1 21/c 1'
_atom_sites_solution_hydrogens mixed
_atom_sites_solution_primary direct
_atom_sites_solution_secondary difmap
_audit_creation_method SHELXL-2018/3
_cell_angle_alpha 90
_cell_angle_beta 92.26(3)
_cell_angle_gamma 90
_cell_formula_units_Z 4
_cell_length_a 9.3084(19)
_cell_length_b 7.9523(16)
_cell_length_c 16.905(3)
_cell_measurement_reflns_used 6729
_cell_measurement_temperature 100(2)
_cell_measurement_theta_max 71
_cell_measurement_theta_min 5
_cell_volume 1250.4(4)
_computing_cell_refinement 'CrysAlis PRO [1]'
_computing_data_collection 'CrysAlis PRO [1]'
_computing_data_reduction 'CrysAlis PRO [1]'
_computing_molecular_graphics 'ORTEP-3 for Windows [4]'
_computing_publication_material 'SHELXL-2018/3 [3]'
_computing_structure_refinement 'SHELXL-2018/3 [3]'
_computing_structure_solution 'SHELXL-97 [2]'
_diffrn_ambient_temperature 100
_diffrn_measured_fraction_theta_full 1.000
_diffrn_measured_fraction_theta_max 0.995
_diffrn_measurement_device Area
_diffrn_measurement_device_type 'Oxford Diffraction Gemini'
_diffrn_measurement_method \w
_diffrn_radiation_monochromator graphite
_diffrn_radiation_type CuK\a
_diffrn_radiation_wavelength 1.5418
_diffrn_reflns_av_R_equivalents 0.0242
_diffrn_reflns_av_unetI/netI 0.0158
_diffrn_reflns_Laue_measured_fraction_full 1.000
_diffrn_reflns_Laue_measured_fraction_max 0.995
_diffrn_reflns_limit_h_max 11
_diffrn_reflns_limit_h_min -11
_diffrn_reflns_limit_k_max 9
_diffrn_reflns_limit_k_min -9
_diffrn_reflns_limit_l_max 20
_diffrn_reflns_limit_l_min -20
_diffrn_reflns_number 13212
_diffrn_reflns_point_group_measured_fraction_full 1.000
_diffrn_reflns_point_group_measured_fraction_max 0.995
_diffrn_reflns_theta_full 67.680
_diffrn_reflns_theta_max 71.321
_diffrn_reflns_theta_min 4.754
_exptl_absorpt_coefficient_mu 2.105
_exptl_absorpt_correction_T_max 0.88
_exptl_absorpt_correction_T_min 0.69
_exptl_absorpt_correction_type multi-scan
_exptl_absorpt_process_details 'CrysAlis [1]'
_exptl_crystal_colour colourless
_exptl_crystal_density_diffrn 1.250
_exptl_crystal_description prism
_exptl_crystal_F_000 504
_exptl_crystal_size_max 0.240
_exptl_crystal_size_mid 0.100
_exptl_crystal_size_min 0.060
_refine_diff_density_max 0.367
_refine_diff_density_min -0.216
_refine_diff_density_rms 0.047
_refine_ls_extinction_coef .
_refine_ls_extinction_method none
_refine_ls_goodness_of_fit_ref 1.053
_refine_ls_hydrogen_treatment mixed
_refine_ls_matrix_type full
_refine_ls_number_parameters 153
_refine_ls_number_reflns 2413
_refine_ls_number_restraints 2
_refine_ls_restrained_S_all 1.054
_refine_ls_R_factor_all 0.0357
_refine_ls_R_factor_gt 0.0330
_refine_ls_shift/su_max 0.000
_refine_ls_shift/su_mean 0.000
_refine_ls_structure_factor_coef Fsqd
_refine_ls_weighting_details 'w=1/[\s^2^(Fo^2^)+(0.0552P)^2^+0.4427P] where P=(Fo^2^+2Fc^2^)/3'
_refine_ls_weighting_scheme calc
_refine_ls_wR_factor_gt 0.0889
_refine_ls_wR_factor_ref 0.0914
_reflns_Friedel_coverage 0.000
_reflns_Friedel_fraction_full .
_reflns_Friedel_fraction_max .
_reflns_number_gt 2215
_reflns_number_total 2413
_reflns_threshold_expression 'I > 2\s(I)'
_cod_data_source_file suppl_ncrs-2020-0371_suppl.cif
_cod_data_source_block shelx
_cod_original_sg_symbol_H-M 'P 21/c'
_cod_database_code 8105506
_shelx_shelxl_version_number 2018/3
_shelx_space_group_comment
;
The symmetry employed for this shelxl refinement is uniquely defined
by the following loop, which should always be used as a source of
symmetry information in preference to the above space-group names.
They are only intended as comments.
;
_shelx_estimated_absorpt_t_min 0.632
_shelx_estimated_absorpt_t_max 0.884

loop_
_space_group_symop_operation_xyz
'x, y, z'
'-x, y+1/2, -z+1/2'
'-x, -y, -z'
'x, -y-1/2, z-1/2'

loop_
_atom_site_label
_atom_site_type_symbol
_atom_site_fract_x
_atom_site_fract_y
_atom_site_fract_z
_atom_site_U_iso_or_equiv
_atom_site_adp_type
_atom_site_occupancy
_atom_site_site_symmetry_order
_atom_site_calc_flag
_atom_site_refinement_flags_posn
_atom_site_refinement_flags_adp
_atom_site_refinement_flags_occupancy
_atom_site_disorder_assembly
_atom_site_disorder_group
S1 S 0.71062(3) 0.93907(4) 0.45494(2) 0.01953(13) Uani 1 1 d . . . . .
N1 N 0.79356(12) 0.74224(15) 0.57708(7) 0.0207(3) Uani 1 1 d D . . . .
H1N H 0.7656(18) 0.6735(18) 0.6128(8) 0.025 Uiso 1 1 d D U . . .
N2 N 0.55323(12) 0.74931(14) 0.54609(7) 0.0185(2) Uani 1 1 d D . . . .
H2N H 0.4810(13) 0.8089(18) 0.5283(9) 0.022 Uiso 1 1 d D U . . .
N3 N 0.54024(12) 0.64202(14) 0.61034(6) 0.0185(2) Uani 1 1 d . . . . .
C1 C 0.68733(14) 0.80478(16) 0.53119(8) 0.0170(3) Uani 1 1 d . . . . .
C2 C 0.94563(14) 0.7699(2) 0.56540(9) 0.0262(3) Uani 1 1 d . . . . .
H2A H 0.974316 0.708782 0.518231 0.039 Uiso 1 1 calc R U . . .
H2B H 1.001822 0.729295 0.611779 0.039 Uiso 1 1 calc R U . . .
H2C H 0.963258 0.890389 0.558321 0.039 Uiso 1 1 calc R U . . .
C3 C 0.42008(14) 0.56576(16) 0.61675(8) 0.0185(3) Uani 1 1 d . . . . .
C4 C 0.29254(14) 0.58452(18) 0.56022(9) 0.0246(3) Uani 1 1 d . . . . .
H4A H 0.249036 0.695496 0.567167 0.037 Uiso 1 1 calc R U . . .
H4B H 0.221728 0.497014 0.570858 0.037 Uiso 1 1 calc R U . . .
H4C H 0.323643 0.573290 0.505761 0.037 Uiso 1 1 calc R U . . .
C5 C 0.40771(15) 0.44824(18) 0.68564(9) 0.0226(3) Uani 1 1 d . . . . .
H5A H 0.393302 0.332837 0.664835 0.027 Uiso 1 1 calc R U . . .
H5B H 0.320696 0.478875 0.714244 0.027 Uiso 1 1 calc R U . . .
C6 C 0.53605(16) 0.44630(18) 0.74498(8) 0.0228(3) Uani 1 1 d . . . . .
H6A H 0.548857 0.561366 0.766472 0.027 Uiso 1 1 calc R U . . .
H6B H 0.511901 0.372266 0.789624 0.027 Uiso 1 1 calc R U . . .
C7 C 0.67865(15) 0.38873(17) 0.71409(8) 0.0206(3) Uani 1 1 d . . . . .
C8 C 0.80552(16) 0.46118(19) 0.74471(8) 0.0257(3) Uani 1 1 d . . . . .
H8 H 0.800468 0.545411 0.784353 0.031 Uiso 1 1 calc R U . . .
C9 C 0.93906(17) 0.4131(2) 0.71859(9) 0.0294(3) Uani 1 1 d . . . . .
H9 H 1.023973 0.464014 0.740454 0.035 Uiso 1 1 calc R U . . .
C10 C 0.94842(16) 0.2906(2) 0.66059(9) 0.0276(3) Uani 1 1 d . . . . .
H10 H 1.039316 0.257960 0.642048 0.033 Uiso 1 1 calc R U . . .
C11 C 0.82313(17) 0.21648(19) 0.62999(9) 0.0271(3) Uani 1 1 d . . . . .
H11 H 0.828584 0.131930 0.590523 0.032 Uiso 1 1 calc R U . . .
C12 C 0.68985(16) 0.26466(17) 0.65652(8) 0.0234(3) Uani 1 1 d . . . . .
H12 H 0.605243 0.212271 0.635093 0.028 Uiso 1 1 calc R U . . .

loop_
_atom_site_aniso_label
_atom_site_aniso_U_11
_atom_site_aniso_U_22
_atom_site_aniso_U_33
_atom_site_aniso_U_23
_atom_site_aniso_U_13
_atom_site_aniso_U_12
S1 0.01953(19) 0.0191(2) 0.0202(2) 0.00327(11) 0.00375(13) -0.00048(11)
N1 0.0159(5) 0.0231(6) 0.0232(6) 0.0052(5) 0.0028(4) 0.0000(4)
N2 0.0148(5) 0.0176(6) 0.0230(6) 0.0047(4) 0.0012(4) 0.0012(4)
N3 0.0194(5) 0.0170(5) 0.0193(5) 0.0011(4) 0.0031(4) 0.0004(4)
C1 0.0172(6) 0.0155(6) 0.0185(6) -0.0022(5) 0.0027(5) 0.0007(5)
C2 0.0150(6) 0.0347(8) 0.0290(7) 0.0040(6) 0.0019(5) 0.0018(6)
C3 0.0173(6) 0.0158(6) 0.0226(7) -0.0029(5) 0.0043(5) 0.0014(5)
C4 0.0171(7) 0.0199(7) 0.0368(8) 0.0030(6) -0.0002(6) -0.0015(5)
C5 0.0212(7) 0.0217(7) 0.0254(7) 0.0012(5) 0.0065(6) -0.0032(5)
C6 0.0287(8) 0.0221(7) 0.0179(7) 0.0018(5) 0.0049(5) -0.0016(5)
C7 0.0279(7) 0.0178(6) 0.0163(6) 0.0052(5) 0.0017(5) 0.0012(5)
C8 0.0303(8) 0.0266(7) 0.0201(7) -0.0046(5) -0.0011(6) 0.0019(6)
C9 0.0262(8) 0.0351(8) 0.0263(8) -0.0003(6) -0.0055(6) 0.0024(6)
C10 0.0277(7) 0.0311(8) 0.0240(7) 0.0037(6) 0.0018(6) 0.0093(6)
C11 0.0386(8) 0.0217(7) 0.0211(7) -0.0010(5) 0.0023(6) 0.0052(6)
C12 0.0300(7) 0.0193(7) 0.0208(7) 0.0014(5) 0.0002(5) -0.0032(6)

loop_
_atom_type_symbol
_atom_type_description
_atom_type_scat_dispersion_real
_atom_type_scat_dispersion_imag
_atom_type_scat_source
C C 0.0181 0.0091 'International Tables Vol C Tables 4.2.6.8 and 6.1.1.4'
H H 0.0000 0.0000 'International Tables Vol C Tables 4.2.6.8 and 6.1.1.4'
N N 0.0311 0.0180 'International Tables Vol C Tables 4.2.6.8 and 6.1.1.4'
S S 0.3331 0.5567 'International Tables Vol C Tables 4.2.6.8 and 6.1.1.4'

loop_
_geom_angle_atom_site_label_1
_geom_angle_atom_site_label_2
_geom_angle_atom_site_label_3
_geom_angle
_geom_angle_site_symmetry_1
_geom_angle_site_symmetry_3
C1 N1 C2 124.75(12) . .
C1 N1 H1N 114.1(12) . .
C2 N1 H1N 120.9(12) . .
C1 N2 N3 116.97(11) . .
C1 N2 H2N 117.7(11) . .
N3 N2 H2N 121.1(11) . .
C3 N3 N2 117.37(11) . .
N1 C1 N2 116.02(12) . .
N1 C1 S1 124.43(10) . .
N2 C1 S1 119.50(10) . .
N1 C2 H2A 109.5 . .
N1 C2 H2B 109.5 . .
H2A C2 H2B 109.5 . .
N1 C2 H2C 109.5 . .
H2A C2 H2C 109.5 . .
H2B C2 H2C 109.5 . .
N3 C3 C5 117.02(12) . .
N3 C3 C4 124.78(13) . .
C5 C3 C4 118.20(12) . .
C3 C4 H4A 109.5 . .
C3 C4 H4B 109.5 . .
H4A C4 H4B 109.5 . .
C3 C4 H4C 109.5 . .
H4A C4 H4C 109.5 . .
H4B C4 H4C 109.5 . .
C3 C5 C6 115.68(11) . .
C3 C5 H5A 108.4 . .
C6 C5 H5A 108.4 . .
C3 C5 H5B 108.4 . .
C6 C5 H5B 108.4 . .
H5A C5 H5B 107.4 . .
C7 C6 C5 116.68(12) . .
C7 C6 H6A 108.1 . .
C5 C6 H6A 108.1 . .
C7 C6 H6B 108.1 . .
C5 C6 H6B 108.1 . .
H6A C6 H6B 107.3 . .
C12 C7 C8 117.79(13) . .
C12 C7 C6 123.04(13) . .
C8 C7 C6 119.16(13) . .
C9 C8 C7 121.55(14) . .
C9 C8 H8 119.2 . .
C7 C8 H8 119.2 . .
C10 C9 C8 120.00(14) . .
C10 C9 H9 120.0 . .
C8 C9 H9 120.0 . .
C9 C10 C11 119.09(14) . .
C9 C10 H10 120.5 . .
C11 C10 H10 120.5 . .
C10 C11 C12 120.68(14) . .
C10 C11 H11 119.7 . .
C12 C11 H11 119.7 . .
C11 C12 C7 120.88(14) . .
C11 C12 H12 119.6 . .
C7 C12 H12 119.6 . .

loop_
_geom_bond_atom_site_label_1
_geom_bond_atom_site_label_2
_geom_bond_distance
_geom_bond_site_symmetry_2
S1 C1 1.6944(14) .
N1 C1 1.3291(17) .
N1 C2 1.4536(17) .
N1 H1N 0.863(9) .
N2 C1 1.3568(17) .
N2 N3 1.3903(16) .
N2 H2N 0.867(9) .
N3 C3 1.2807(18) .
C2 H2A 0.9800 .
C2 H2B 0.9800 .
C2 H2C 0.9800 .
C3 C5 1.5011(19) .
C3 C4 1.5017(19) .
C4 H4A 0.9800 .
C4 H4B 0.9800 .
C4 H4C 0.9800 .
C5 C6 1.529(2) .
C5 H5A 0.9900 .
C5 H5B 0.9900 .
C6 C7 1.516(2) .
C6 H6A 0.9900 .
C6 H6B 0.9900 .
C7 C12 1.393(2) .
C7 C8 1.395(2) .
C8 C9 1.389(2) .
C8 H8 0.9500 .
C9 C10 1.387(2) .
C9 H9 0.9500 .
C10 C11 1.389(2) .
C10 H10 0.9500 .
C11 C12 1.390(2) .
C11 H11 0.9500 .
C12 H12 0.9500 .

loop_
_geom_torsion_atom_site_label_1
_geom_torsion_atom_site_label_2
_geom_torsion_atom_site_label_3
_geom_torsion_atom_site_label_4
_geom_torsion
_geom_torsion_site_symmetry_1
_geom_torsion_site_symmetry_2
_geom_torsion_site_symmetry_3
_geom_torsion_site_symmetry_4
C1 N2 N3 C3 -167.97(12) . . . .
C2 N1 C1 N2 172.66(12) . . . .
C2 N1 C1 S1 -4.6(2) . . . .
N3 N2 C1 N1 3.87(17) . . . .
N3 N2 C1 S1 -178.75(9) . . . .
N2 N3 C3 C5 179.13(11) . . . .
N2 N3 C3 C4 -0.3(2) . . . .
N3 C3 C5 C6 5.73(18) . . . .
C4 C3 C5 C6 -174.81(12) . . . .
C3 C5 C6 C7 -62.76(16) . . . .
C5 C6 C7 C12 -34.41(19) . . . .
C5 C6 C7 C8 146.18(13) . . . .
C12 C7 C8 C9 0.5(2) . . . .
C6 C7 C8 C9 179.95(13) . . . .
C7 C8 C9 C10 0.2(2) . . . .
C8 C9 C10 C11 -0.7(2) . . . .
C9 C10 C11 C12 0.5(2) . . . .
C10 C11 C12 C7 0.3(2) . . . .
C8 C7 C12 C11 -0.7(2) . . . .
C6 C7 C12 C11 179.85(13) . . . .
